data_4133599
loop_
_publ_author_name
'Konishi, Akihito'
'Okada, Yui'
'Kishi, Ryohei'
'Nakano, Masayoshi'
'Yasuda, Makoto'

_publ_section_title
;
 Enhancement of Antiaromatic Character via Additional Benzoannulation into
 Dibenzo[ a, f]pentalene: Syntheses and Properties of Benzo[
 a]naphtho[2,1- f]pentalene and Dinaphtho[2,1- a, f]pentalene.
;
_journal_issue 1
_journal_name_full 'Journal of the American Chemical Society'
_journal_page_first 560
_journal_page_last 571
_journal_paper_doi 10.1021/jacs.8b11530
_journal_volume 141
_journal_year 2019
_chemical_formula_moiety 'C44 H40 Cl4'
_chemical_formula_sum 'C44 H40 Cl4'
_chemical_formula_weight 710.61
_space_group_crystal_system triclinic
_space_group_IT_number 2
_space_group_name_Hall '-P 1'
_space_group_name_H-M_alt 'P -1'
_atom_sites_solution_hydrogens geom
_atom_sites_solution_primary direct
_atom_sites_solution_secondary difmap
_cell_angle_alpha 104.0081(14)
_cell_angle_beta 92.5124(14)
_cell_angle_gamma 98.3058(14)
_cell_formula_units_Z 2
_cell_length_a 9.1358(2)
_cell_length_b 12.4711(3)
_cell_length_c 16.4639(4)
_cell_measurement_reflns_used 21511
_cell_measurement_temperature 143
_cell_measurement_theta_max 68.21
_cell_measurement_theta_min 3.70
_cell_volume 1794.84(7)
_computing_cell_refinement 'RAPID AUTO'
_computing_data_collection 'RAPID AUTO (Rigaku, ????)'
_computing_data_reduction 'RAPID AUTO'
_computing_molecular_graphics 'CrystalStructure 4.2.1'
_computing_publication_material 'CrystalStructure 4.2.1 (Rigaku, 2016)'
_computing_structure_refinement 'CRYSTALS (Carruthers, et al., 1999)'
_computing_structure_solution 'Superflip (Palatinus, et al., 2007)'
_diffrn_ambient_temperature 143
_diffrn_detector_area_resol_mean 10.000
_diffrn_measured_fraction_theta_full 0.984
_diffrn_measured_fraction_theta_max 0.984
_diffrn_measurement_device_type 'Rigaku R-AXIS RAPID'
_diffrn_measurement_method \w
_diffrn_radiation_type 'Cu K\a'
_diffrn_radiation_wavelength 1.54187
_diffrn_reflns_av_R_equivalents 0.1028
_diffrn_reflns_limit_h_max 10
_diffrn_reflns_limit_h_min -10
_diffrn_reflns_limit_k_max 14
_diffrn_reflns_limit_k_min -15
_diffrn_reflns_limit_l_max 19
_diffrn_reflns_limit_l_min -19
_diffrn_reflns_number 32237
_diffrn_reflns_theta_full 68.22
_diffrn_reflns_theta_max 68.22
_diffrn_reflns_theta_min 3.701
_diffrn_standards_number 0
_exptl_absorpt_coefficient_mu 3.225
_exptl_absorpt_correction_T_max 0.525
_exptl_absorpt_correction_T_min 0.410
_exptl_absorpt_correction_type multi-scan
_exptl_absorpt_process_details 'ABSCOR (Rigaku, 1995)'
_exptl_crystal_colour colorless
_exptl_crystal_density_diffrn 1.315
_exptl_crystal_density_method 'not measured'
_exptl_crystal_description platelet
_exptl_crystal_F_000 744.00
_exptl_crystal_size_max 0.200
_exptl_crystal_size_mid 0.200
_exptl_crystal_size_min 0.200
_refine_diff_density_max 0.648
_refine_diff_density_min -0.773
_refine_ls_extinction_method none
_refine_ls_goodness_of_fit_ref 1.037
_refine_ls_hydrogen_treatment constr
_refine_ls_number_parameters 473
_refine_ls_number_reflns 5293
_refine_ls_R_factor_gt 0.0821
_refine_ls_shift/su_max 0.000
_refine_ls_structure_factor_coef Fsqd
_refine_ls_weighting_details
;
    Chebychev polynomial with 3 parameters (Carruthers & Watkin, 1979)
    3362.8900    4613.1000    1275.4600
;
_refine_ls_weighting_scheme calc
_refine_ls_wR_factor_ref 0.1418
_reflns_number_gt 3294
_reflns_number_total 6448
_reflns_threshold_expression F^2^>2.0\s(F^2^)
_cod_data_source_file ja8b11530_si_004.cif
_cod_data_source_block AK160823
_cod_original_cell_volume 1794.83(7)
_cod_database_code 4133599

loop_
_space_group_symop_id
_space_group_symop_operation_xyz
1 +X,+Y,+Z
2 -X,-Y,-Z

loop_
_atom_site_label
_atom_site_type_symbol
_atom_site_fract_x
_atom_site_fract_y
_atom_site_fract_z
_atom_site_U_iso_or_equiv
_atom_site_adp_type
_atom_site_occupancy
_atom_site_site_symmetry_multiplicity
_atom_site_calc_flag
_atom_site_refinement_flags
Cl1 Cl 0.69736(16) 0.31545(13) 0.66206(8) 0.0636(4) Uani 1 2 d .
Cl2 Cl 0.8595(2) 0.19076(14) 0.53279(10) 0.0784(5) Uani 1 2 d .
Cl3 Cl 0.5377(2) 0.82302(16) 0.15806(10) 0.0905(6) Uani 1 2 d .
Cl4 Cl 0.6997(3) 0.67879(19) 0.04368(11) 0.1104(8) Uani 1 2 d .
C1 C 0.4067(5) 0.2524(4) 0.2885(3) 0.0409(12) Uani 1 2 d .
C2 C 0.5059(5) 0.3562(4) 0.2758(3) 0.0363(11) Uani 1 2 d .
C3 C 0.6567(5) 0.3937(4) 0.3027(3) 0.0386(12) Uani 1 2 d .
C4 C 0.7402(5) 0.3415(4) 0.3520(3) 0.0414(13) Uani 1 2 d .
C5 C 0.8884(5) 0.3842(4) 0.3783(3) 0.0449(13) Uani 1 2 d .
C6 C 0.9567(5) 0.4786(4) 0.3550(3) 0.0485(14) Uani 1 2 d .
C7 C 0.8800(5) 0.5315(4) 0.3071(3) 0.0469(14) Uani 1 2 d .
C8 C 0.7267(5) 0.4901(4) 0.2795(3) 0.0446(13) Uani 1 2 d .
C9 C 0.6459(5) 0.5421(4) 0.2281(3) 0.0444(13) Uani 1 2 d .
C10 C 0.4993(5) 0.5028(4) 0.2026(3) 0.0410(12) Uani 1 2 d .
C11 C 0.4277(5) 0.4093(4) 0.2263(3) 0.0393(12) Uani 1 2 d .
C12 C 0.2758(5) 0.3482(4) 0.2084(3) 0.0376(12) Uani 1 2 d .
C13 C 0.1329(5) 0.3508(4) 0.1656(3) 0.0381(12) Uani 1 2 d .
C14 C 0.0880(5) 0.4263(4) 0.1219(3) 0.0442(13) Uani 1 2 d .
C15 C -0.0575(5) 0.4105(4) 0.0893(3) 0.0425(13) Uani 1 2 d .
C16 C -0.1608(5) 0.3174(4) 0.0984(3) 0.0419(13) Uani 1 2 d .
C17 C -0.3118(5) 0.3004(4) 0.0647(3) 0.0485(14) Uani 1 2 d .
C18 C -0.4092(5) 0.2107(4) 0.0733(3) 0.0465(14) Uani 1 2 d .
C19 C -0.3657(5) 0.1351(4) 0.1163(3) 0.0463(13) Uani 1 2 d .
C20 C -0.2235(5) 0.1499(4) 0.1509(3) 0.0437(13) Uani 1 2 d .
C21 C -0.1168(5) 0.2412(4) 0.1426(3) 0.0382(12) Uani 1 2 d .
C22 C 0.0329(5) 0.2608(4) 0.1759(3) 0.0389(12) Uani 1 2 d .
C23 C 0.1055(5) 0.1991(4) 0.2334(3) 0.0404(12) Uani 1 2 d .
C24 C 0.2612(5) 0.2609(4) 0.2445(3) 0.0385(12) Uani 1 2 d .
C25 C 0.3909(5) 0.2329(4) 0.3754(3) 0.0407(12) Uani 1 2 d .
C26 C 0.4038(5) 0.1273(4) 0.3895(3) 0.0408(12) Uani 1 2 d .
C27 C 0.3720(5) 0.1066(4) 0.4667(3) 0.0464(14) Uani 1 2 d .
C28 C 0.3291(5) 0.1885(4) 0.5324(3) 0.0455(14) Uani 1 2 d .
C29 C 0.3223(5) 0.2918(4) 0.5184(3) 0.0433(13) Uani 1 2 d .
C30 C 0.3505(5) 0.3165(4) 0.4413(3) 0.0397(12) Uani 1 2 d .
C31 C 0.4478(6) 0.0350(4) 0.3220(3) 0.0490(14) Uani 1 2 d .
C32 C 0.3345(5) 0.4315(4) 0.4316(3) 0.0425(13) Uani 1 2 d .
C33 C 0.2933(6) 0.1633(5) 0.6156(3) 0.0569(16) Uani 1 2 d .
C34 C 0.0963(5) 0.0722(4) 0.2068(3) 0.0364(12) Uani 1 2 d .
C35 C 0.0551(5) 0.0083(4) 0.2643(3) 0.0417(13) Uani 1 2 d .
C36 C 0.0611(5) -0.1047(4) 0.2429(3) 0.0415(13) Uani 1 2 d .
C37 C 0.1022(5) -0.1599(4) 0.1659(3) 0.0449(13) Uani 1 2 d .
C38 C 0.1367(5) -0.0974(4) 0.1092(3) 0.0389(12) Uani 1 2 d .
C39 C 0.1351(5) 0.0164(4) 0.1274(3) 0.0396(12) Uani 1 2 d .
C40 C 0.1755(5) 0.0785(4) 0.0616(3) 0.0453(13) Uani 1 2 d .
C41 C 0.0095(5) 0.0623(4) 0.3504(3) 0.0460(14) Uani 1 2 d .
C42 C 0.1081(6) -0.2838(4) 0.1449(3) 0.0527(15) Uani 1 2 d .
C43 C 0.7230(6) 0.2752(5) 0.5538(3) 0.0564(16) Uani 1 2 d .
C44 C 0.7070(8) 0.8076(6) 0.1229(4) 0.087(3) Uani 1 2 d .
H1 H 0.69468 0.27624 0.36684 0.0506 Uiso 1 2 calc R
H2 H 0.94336 0.34961 0.41209 0.0536 Uiso 1 2 calc R
H3 H 1.0581 0.50735 0.37276 0.0556 Uiso 1 2 calc R
H4 H 0.92849 0.59569 0.292 0.0568 Uiso 1 2 calc R
H5 H 0.69526 0.60443 0.21107 0.0526 Uiso 1 2 calc R
H6 H 0.44639 0.53925 0.16926 0.0489 Uiso 1 2 calc R
H7 H 0.1562 0.48837 0.11565 0.0534 Uiso 1 2 calc R
H8 H -0.08854 0.46152 0.06025 0.0522 Uiso 1 2 calc R
H9 H -0.34461 0.35131 0.03612 0.0594 Uiso 1 2 calc R
H10 H -0.50864 0.19936 0.04954 0.0551 Uiso 1 2 calc R
H11 H -0.43538 0.07308 0.12109 0.0541 Uiso 1 2 calc R
H12 H -0.19575 0.09919 0.18122 0.0527 Uiso 1 2 calc R
H13 H 0.3795 0.0348 0.47522 0.0563 Uiso 1 2 calc R
H14 H 0.29664 0.34874 0.56264 0.0513 Uiso 1 2 calc R
H15 H 0.37839 0.01978 0.27191 0.0609 Uiso 1 2 calc R
H16 H 0.44352 -0.03259 0.34275 0.0610 Uiso 1 2 calc R
H17 H 0.54874 0.05701 0.30753 0.0610 Uiso 1 2 calc R
H18 H 0.43324 0.47254 0.42862 0.0496 Uiso 1 2 calc R
H19 H 0.28852 0.47186 0.47997 0.0497 Uiso 1 2 calc R
H20 H 0.27261 0.42527 0.37996 0.0497 Uiso 1 2 calc R
H21 H 0.20631 0.19669 0.63505 0.0695 Uiso 1 2 calc R
H22 H 0.37827 0.19521 0.65704 0.0694 Uiso 1 2 calc R
H23 H 0.27199 0.08212 0.60851 0.0695 Uiso 1 2 calc R
H24 H 0.03509 -0.14678 0.28259 0.0493 Uiso 1 2 calc R
H25 H 0.1637 -0.13394 0.05562 0.0470 Uiso 1 2 calc R
H26 H 0.22384 0.03184 0.0174 0.0525 Uiso 1 2 calc R
H27 H 0.24357 0.14778 0.08777 0.0526 Uiso 1 2 calc R
H28 H 0.0854 0.09657 0.03713 0.0525 Uiso 1 2 calc R
H29 H -0.07379 0.10203 0.34443 0.0552 Uiso 1 2 calc R
H30 H 0.0932 0.11506 0.3836 0.0553 Uiso 1 2 calc R
H31 H -0.02102 0.00323 0.37898 0.0553 Uiso 1 2 calc R
H32 H 0.08919 -0.31481 0.08408 0.0639 Uiso 1 2 calc R
H33 H 0.03264 -0.3213 0.17366 0.0640 Uiso 1 2 calc R
H34 H 0.20663 -0.29575 0.16327 0.0640 Uiso 1 2 calc R
H35 H 0.62812 0.23464 0.52251 0.0677 Uiso 1 2 calc R
H36 H 0.75141 0.34338 0.53358 0.0676 Uiso 1 2 calc R
H37 H 0.77566 0.8066 0.17083 0.1112 Uiso 1 2 calc R
H38 H 0.74634 0.87206 0.10064 0.1113 Uiso 1 2 calc R
H39 H 0.44314 0.18704 0.25456 0.0487 Uiso 1 2 calc R
H40 H 0.06353 0.21783 0.28786 0.0478 Uiso 1 2 calc R

loop_
_atom_site_aniso_label
_atom_site_aniso_U_11
_atom_site_aniso_U_22
_atom_site_aniso_U_33
_atom_site_aniso_U_12
_atom_site_aniso_U_13
_atom_site_aniso_U_23
Cl1 0.0667(9) 0.0737(9) 0.0493(7) 0.0112(7) 0.0159(6) 0.0112(7)
Cl2 0.1068(13) 0.0726(10) 0.0689(9) 0.0411(9) 0.0333(9) 0.0225(8)
Cl3 0.1054(14) 0.1047(14) 0.0613(10) 0.0374(11) 0.0116(9) 0.0080(9)
Cl4 0.157(2) 0.1421(18) 0.0662(10) 0.1002(16) 0.0391(11) 0.0413(11)
C1 0.043(3) 0.037(2) 0.042(2) 0.0017(19) 0.005(2) 0.011(2)
C2 0.042(2) 0.034(2) 0.034(2) 0.0083(19) 0.0070(18) 0.0072(19)
C3 0.039(2) 0.038(2) 0.036(2) 0.0015(19) 0.0100(19) 0.0049(19)
C4 0.046(3) 0.038(3) 0.042(2) 0.012(2) 0.012(2) 0.010(2)
C5 0.048(3) 0.051(3) 0.035(2) 0.017(2) 0.005(2) 0.004(2)
C6 0.037(3) 0.048(3) 0.054(3) -0.000(2) 0.003(2) 0.005(2)
C7 0.045(3) 0.046(3) 0.051(3) 0.003(2) 0.008(2) 0.016(2)
C8 0.048(3) 0.048(3) 0.036(2) 0.008(2) 0.009(2) 0.006(2)
C9 0.044(3) 0.041(3) 0.046(3) 0.002(2) 0.009(2) 0.010(2)
C10 0.047(3) 0.038(2) 0.038(2) 0.010(2) 0.0063(19) 0.006(2)
C11 0.042(2) 0.036(2) 0.036(2) 0.0032(19) 0.0077(19) 0.0017(19)
C12 0.040(2) 0.035(2) 0.037(2) 0.0042(19) 0.0048(18) 0.0069(19)
C13 0.046(3) 0.035(2) 0.036(2) 0.013(2) 0.0098(19) 0.0080(19)
C14 0.049(3) 0.040(3) 0.044(3) 0.007(2) 0.012(2) 0.011(2)
C15 0.055(3) 0.043(3) 0.033(2) 0.014(2) 0.009(2) 0.011(2)
C16 0.047(3) 0.043(3) 0.036(2) 0.017(2) 0.0076(19) 0.003(2)
C17 0.055(3) 0.058(3) 0.036(2) 0.018(2) 0.009(2) 0.011(2)
C18 0.031(2) 0.063(3) 0.044(3) 0.011(2) -0.0008(19) 0.009(2)
C19 0.042(3) 0.050(3) 0.043(3) 0.006(2) 0.005(2) 0.005(2)
C20 0.049(3) 0.048(3) 0.035(2) 0.012(2) 0.011(2) 0.009(2)
C21 0.041(2) 0.036(2) 0.037(2) 0.0085(19) 0.0070(19) 0.0064(19)
C22 0.047(3) 0.036(2) 0.032(2) 0.0074(19) 0.0087(19) 0.0032(19)
C23 0.044(3) 0.033(2) 0.042(2) 0.0022(19) 0.006(2) 0.008(2)
C24 0.043(3) 0.032(2) 0.037(2) 0.0024(19) 0.0030(19) 0.0043(19)
C25 0.040(2) 0.038(2) 0.044(3) 0.007(2) 0.003(2) 0.008(2)
C26 0.038(2) 0.038(2) 0.046(3) 0.0015(19) 0.0003(19) 0.013(2)
C27 0.039(3) 0.038(3) 0.065(3) -0.000(2) 0.003(2) 0.020(2)
C28 0.039(3) 0.053(3) 0.044(3) 0.003(2) 0.006(2) 0.012(2)
C29 0.044(3) 0.047(3) 0.038(2) 0.005(2) 0.000(2) 0.010(2)
C30 0.040(2) 0.039(3) 0.040(2) 0.0030(19) -0.0004(19) 0.011(2)
C31 0.053(3) 0.041(3) 0.059(3) 0.016(2) 0.014(2) 0.016(2)
C32 0.051(3) 0.036(2) 0.037(2) 0.005(2) 0.002(2) 0.004(2)
C33 0.053(3) 0.063(4) 0.057(3) 0.001(3) 0.012(2) 0.025(3)
C34 0.033(2) 0.036(2) 0.040(2) 0.0061(18) 0.0040(18) 0.0076(19)
C35 0.036(2) 0.050(3) 0.035(2) 0.004(2) 0.0061(18) 0.005(2)
C36 0.046(3) 0.039(3) 0.038(2) -0.000(2) 0.006(2) 0.011(2)
C37 0.044(3) 0.046(3) 0.043(3) 0.007(2) 0.004(2) 0.008(2)
C38 0.043(3) 0.040(2) 0.035(2) 0.009(2) 0.0057(19) 0.009(2)
C39 0.035(2) 0.042(3) 0.041(2) 0.0015(19) 0.0046(18) 0.012(2)
C40 0.047(3) 0.048(3) 0.036(2) 0.002(2) 0.006(2) 0.005(2)
C41 0.052(3) 0.042(3) 0.045(3) 0.006(2) 0.013(2) 0.010(2)
C42 0.074(4) 0.042(3) 0.044(3) 0.011(2) 0.009(2) 0.012(2)
C43 0.052(3) 0.071(4) 0.046(3) 0.012(3) 0.008(2) 0.012(3)
C44 0.081(5) 0.101(5) 0.097(5) 0.013(4) 0.026(4) 0.054(4)

loop_
_atom_type_symbol
_atom_type_description
_atom_type_scat_dispersion_real
_atom_type_scat_dispersion_imag
_atom_type_scat_source
C C 0.0181 0.0091
;
International Tables for Crystallography
(Vol. C, Tables 4.2.6.8 and 6.1.1.4)
;
H H 0.0000 0.0000
;
International Tables for Crystallography
(Vol. C, Table 6.1.1.4)
;
Cl Cl 0.3639 0.7018
;
International Tables for Crystallography
(Vol. C, Tables 4.2.6.8 and 6.1.1.4)
;

loop_
_geom_angle_atom_site_label_1
_geom_angle_atom_site_label_2
_geom_angle_atom_site_label_3
_geom_angle
_geom_angle_publ_flag
C2 C1 C24 100.7(4) yes
C2 C1 C25 121.2(3) yes
C24 C1 C25 113.4(4) yes
C1 C2 C3 127.9(4) yes
C1 C2 C11 110.2(4) yes
C3 C2 C11 121.7(4) yes
C2 C3 C4 123.5(4) yes
C2 C3 C8 117.4(4) yes
C4 C3 C8 119.2(4) yes
C3 C4 C5 120.7(4) yes
C4 C5 C6 119.8(5) yes
C5 C6 C7 121.4(4) yes
C6 C7 C8 120.3(5) yes
C3 C8 C7 118.7(5) yes
C3 C8 C9 120.1(4) yes
C7 C8 C9 121.3(5) yes
C8 C9 C10 121.0(5) yes
C9 C10 C11 119.7(5) yes
C2 C11 C10 120.1(4) yes
C2 C11 C12 107.6(4) yes
C10 C11 C12 132.3(4) yes
C11 C12 C13 141.2(4) yes
C11 C12 C24 109.8(4) yes
C13 C12 C24 109.0(4) yes
C12 C13 C14 131.4(4) yes
C12 C13 C22 107.7(4) yes
C14 C13 C22 120.9(4) yes
C13 C14 C15 119.2(4) yes
C14 C15 C16 120.4(5) yes
C15 C16 C17 120.7(5) yes
C15 C16 C21 120.7(4) yes
C17 C16 C21 118.6(4) yes
C16 C17 C18 120.1(5) yes
C17 C18 C19 121.3(4) yes
C18 C19 C20 120.3(5) yes
C19 C20 C21 120.6(5) yes
C16 C21 C20 119.0(4) yes
C16 C21 C22 117.3(4) yes
C20 C21 C22 123.6(5) yes
C13 C22 C21 121.4(5) yes
C13 C22 C23 110.4(4) yes
C21 C22 C23 128.0(4) yes
C22 C23 C24 100.0(4) yes
C22 C23 C34 120.4(3) yes
C24 C23 C34 113.4(4) yes
C1 C24 C12 111.5(4) yes
C1 C24 C23 135.9(4) yes
C12 C24 C23 112.6(4) yes
C1 C25 C26 120.1(4) yes
C1 C25 C30 120.7(4) yes
C26 C25 C30 118.9(4) yes
C25 C26 C27 119.5(4) yes
C25 C26 C31 121.5(4) yes
C27 C26 C31 119.0(4) yes
C26 C27 C28 122.1(5) yes
C27 C28 C29 117.5(5) yes
C27 C28 C33 121.0(5) yes
C29 C28 C33 121.5(4) yes
C28 C29 C30 122.7(4) yes
C25 C30 C29 119.2(4) yes
C25 C30 C32 122.3(4) yes
C29 C30 C32 118.4(4) yes
C23 C34 C35 119.5(4) yes
C23 C34 C39 122.1(4) yes
C35 C34 C39 118.4(4) yes
C34 C35 C36 119.1(4) yes
C34 C35 C41 121.3(4) yes
C36 C35 C41 119.5(4) yes
C35 C36 C37 123.0(5) yes
C36 C37 C38 117.3(4) yes
C36 C37 C42 121.4(5) yes
C38 C37 C42 121.3(4) yes
C37 C38 C39 122.5(4) yes
C34 C39 C38 119.7(4) yes
C34 C39 C40 121.4(4) yes
C38 C39 C40 118.9(4) yes
Cl1 C43 Cl2 112.3(3) yes
Cl3 C44 Cl4 111.5(3) yes
C2 C1 H39 106.757 no
C24 C1 H39 107.075 no
C25 C1 H39 106.825 no
C3 C4 H1 119.614 no
C5 C4 H1 119.649 no
C4 C5 H2 120.382 no
C6 C5 H2 119.820 no
C5 C6 H3 119.638 no
C7 C6 H3 118.995 no
C6 C7 H4 120.055 no
C8 C7 H4 119.685 no
C8 C9 H5 119.165 no
C10 C9 H5 119.877 no
C9 C10 H6 119.963 no
C11 C10 H6 120.300 no
C13 C14 H7 120.719 no
C15 C14 H7 120.028 no
C14 C15 H8 119.544 no
C16 C15 H8 120.066 no
C16 C17 H9 120.142 no
C18 C17 H9 119.717 no
C17 C18 H10 119.340 no
C19 C18 H10 119.336 no
C18 C19 H11 119.772 no
C20 C19 H11 119.971 no
C19 C20 H12 119.587 no
C21 C20 H12 119.772 no
C22 C23 H40 107.474 no
C24 C23 H40 107.337 no
C34 C23 H40 107.516 no
C26 C27 H13 118.759 no
C28 C27 H13 119.174 no
C28 C29 H14 118.597 no
C30 C29 H14 118.674 no
C26 C31 H15 109.296 no
C26 C31 H16 108.835 no
C26 C31 H17 110.273 no
H15 C31 H16 109.470 no
H15 C31 H17 109.477 no
H16 C31 H17 109.473 no
C30 C32 H18 108.767 no
C30 C32 H19 109.675 no
C30 C32 H20 109.979 no
H18 C32 H19 109.467 no
H18 C32 H20 109.467 no
H19 C32 H20 109.470 no
C28 C33 H21 109.295 no
C28 C33 H22 109.350 no
C28 C33 H23 109.776 no
H21 C33 H22 109.473 no
H21 C33 H23 109.467 no
H22 C33 H23 109.465 no
C35 C36 H24 118.507 no
C37 C36 H24 118.500 no
C37 C38 H25 118.567 no
C39 C38 H25 118.972 no
C39 C40 H26 109.818 no
C39 C40 H27 109.208 no
C39 C40 H28 109.381 no
H26 C40 H27 109.468 no
H26 C40 H28 109.478 no
H27 C40 H28 109.474 no
C35 C41 H29 109.863 no
C35 C41 H30 110.069 no
C35 C41 H31 108.478 no
H29 C41 H30 109.468 no
H29 C41 H31 109.472 no
H30 C41 H31 109.473 no
C37 C42 H32 109.409 no
C37 C42 H33 109.668 no
C37 C42 H34 109.343 no
H32 C42 H33 109.468 no
H32 C42 H34 109.470 no
H33 C42 H34 109.471 no
Cl1 C43 H35 109.336 no
Cl1 C43 H36 108.923 no
Cl2 C43 H35 109.282 no
Cl2 C43 H36 109.039 no
H35 C43 H36 107.869 no
Cl3 C44 H37 108.501 no
Cl3 C44 H38 109.949 no
Cl4 C44 H37 108.498 no
Cl4 C44 H38 110.247 no
H37 C44 H38 108.015 no

loop_
_geom_bond_atom_site_label_1
_geom_bond_atom_site_label_2
_geom_bond_distance
_geom_bond_publ_flag
Cl1 C43 1.767(5) yes
Cl2 C43 1.740(6) yes
Cl3 C44 1.696(7) yes
Cl4 C44 1.798(7) yes
C1 C2 1.533(6) yes
C1 C24 1.516(7) yes
C1 C25 1.517(7) yes
C2 C3 1.404(6) yes
C2 C11 1.400(7) yes
C3 C4 1.419(7) yes
C3 C8 1.422(7) yes
C4 C5 1.389(6) yes
C5 C6 1.396(7) yes
C6 C7 1.373(8) yes
C7 C8 1.434(6) yes
C8 C9 1.424(7) yes
C9 C10 1.368(6) yes
C10 C11 1.401(7) yes
C11 C12 1.463(6) yes
C12 C13 1.465(6) yes
C12 C24 1.354(7) yes
C13 C14 1.409(7) yes
C13 C22 1.391(6) yes
C14 C15 1.380(7) yes
C15 C16 1.428(7) yes
C16 C17 1.431(7) yes
C16 C21 1.418(7) yes
C17 C18 1.365(7) yes
C18 C19 1.397(8) yes
C19 C20 1.364(7) yes
C20 C21 1.426(6) yes
C21 C22 1.416(6) yes
C22 C23 1.540(7) yes
C23 C24 1.498(6) yes
C23 C34 1.525(6) yes
C25 C26 1.412(7) yes
C25 C30 1.414(6) yes
C26 C27 1.393(7) yes
C26 C31 1.509(6) yes
C27 C28 1.409(7) yes
C28 C29 1.372(8) yes
C28 C33 1.516(8) yes
C29 C30 1.402(7) yes
C30 C32 1.509(7) yes
C34 C35 1.407(7) yes
C34 C39 1.411(6) yes
C35 C36 1.377(7) yes
C35 C41 1.519(6) yes
C36 C37 1.384(6) yes
C37 C38 1.374(7) yes
C37 C42 1.509(7) yes
C38 C39 1.380(7) yes
C39 C40 1.505(7) yes
C1 H39 0.980 no
C4 H1 0.950 no
C5 H2 0.950 no
C6 H3 0.950 no
C7 H4 0.950 no
C9 H5 0.950 no
C10 H6 0.950 no
C14 H7 0.950 no
C15 H8 0.950 no
C17 H9 0.950 no
C18 H10 0.950 no
C19 H11 0.950 no
C20 H12 0.950 no
C23 H40 0.980 no
C27 H13 0.950 no
C29 H14 0.950 no
C31 H15 0.980 no
C31 H16 0.980 no
C31 H17 0.980 no
C32 H18 0.980 no
C32 H19 0.980 no
C32 H20 0.980 no
C33 H21 0.980 no
C33 H22 0.980 no
C33 H23 0.980 no
C36 H24 0.950 no
C38 H25 0.950 no
C40 H26 0.980 no
C40 H27 0.980 no
C40 H28 0.980 no
C41 H29 0.980 no
C41 H30 0.980 no
C41 H31 0.980 no
C42 H32 0.980 no
C42 H33 0.980 no
C42 H34 0.980 no
C43 H35 0.990 no
C43 H36 0.990 no
C44 H37 0.990 no
C44 H38 0.990 no

loop_
_geom_contact_atom_site_label_1
_geom_contact_atom_site_label_2
_geom_contact_distance
_geom_contact_publ_flag
_geom_contact_site_symmetry_2
C1 C4 3.129(6) no .
C1 C31 2.965(7) no .
C1 C32 2.999(6) no .
C1 C34 3.356(6) no .
C2 C9 2.782(7) no .
C2 C30 3.237(6) no .
C2 C32 3.086(6) no .
C3 C6 2.808(6) no .
C3 C10 2.842(7) no .
C3 C25 3.370(6) no .
C4 C7 2.801(7) no .
C4 C25 3.358(6) no .
C5 C8 2.823(8) no .
C8 C11 2.795(6) no .
C10 C13 3.550(6) no .
C11 C14 3.540(7) no .
C11 C32 3.477(6) no .
C12 C25 3.581(7) no .
C12 C32 3.562(6) no .
C12 C34 3.587(6) no .
C13 C16 2.791(6) no .
C13 C40 3.499(6) no .
C14 C21 2.852(6) no .
C15 C22 2.798(7) no .
C16 C19 2.810(7) no .
C17 C20 2.794(8) no .
C18 C21 2.795(6) no .
C20 C23 3.157(6) no .
C20 C34 3.368(7) no .
C21 C34 3.382(7) no .
C22 C39 3.241(7) no .
C22 C40 3.067(6) no .
C23 C25 3.333(6) no .
C23 C40 3.008(6) no .
C23 C41 2.950(7) no .
C24 C26 3.529(7) no .
C24 C30 3.189(6) no .
C24 C32 3.271(5) no .
C24 C35 3.523(6) no .
C24 C39 3.207(5) no .
C24 C40 3.289(5) no .
C25 C28 2.836(7) no .
C26 C29 2.782(6) no .
C26 C41 3.571(6) no .
C27 C30 2.782(7) no .
C34 C37 2.817(7) no .
C35 C38 2.764(6) no .
C36 C39 2.750(7) no .
Cl1 C10 3.523(5) no 2_666
Cl2 C41 3.482(5) no 1_655
Cl3 C31 3.509(5) no 1_565
Cl4 C14 3.518(5) no 2_665
C2 C18 3.566(6) no 1_655
C8 C16 3.520(6) no 1_655
C10 Cl1 3.523(5) no 2_666
C14 Cl4 3.518(5) no 2_665
C14 C42 3.519(7) no 1_565
C16 C8 3.520(6) no 1_455
C18 C2 3.566(6) no 1_455
C27 C43 3.599(6) no .
C28 C43 3.581(7) no .
C31 Cl3 3.509(5) no 1_545
C36 C44 3.596(8) no 1_445
C37 C44 3.593(8) no 1_445
C41 Cl2 3.482(5) no 1_455
C42 C14 3.519(7) no 1_545
C43 C27 3.599(6) no .
C43 C28 3.581(7) no .
C44 C36 3.596(8) no 1_665
C44 C37 3.593(8) no 1_665
C1 H1 2.8218 no .
C1 H15 2.8192 no .
C1 H17 2.9939 no .
C1 H18 3.1005 no .
C1 H20 2.7879 no .
C1 H27 3.4298 no .
C1 H40 3.1019 no .
C2 H1 2.6851 no .
C2 H6 3.2858 no .
C2 H18 2.7451 no .
C2 H20 2.8918 no .
C3 H2 3.3000 no .
C3 H4 3.3146 no .
C3 H5 3.3168 no .
C3 H18 3.0649 no .
C3 H39 2.9157 no .
C4 H3 3.2652 no .
C4 H18 3.5724 no .
C4 H39 3.2040 no .
C5 H4 3.2696 no .
C6 H1 3.2662 no .
C7 H2 3.2646 no .
C7 H5 2.6612 no .
C8 H1 3.3072 no .
C8 H3 3.2887 no .
C8 H6 3.2879 no .
C9 H4 2.6726 no .
C10 H7 3.3505 no .
C11 H5 3.2546 no .
C11 H7 3.4091 no .
C11 H18 3.2284 no .
C11 H20 2.9324 no .
C11 H39 2.9411 no .
C12 H6 2.8772 no .
C12 H7 2.8772 no .
C12 H20 2.7576 no .
C12 H27 2.7589 no .
C12 H39 2.9121 no .
C12 H40 2.9083 no .
C13 H6 3.4207 no .
C13 H8 3.2656 no .
C13 H20 3.5536 no .
C13 H27 2.8905 no .
C13 H28 3.3146 no .
C13 H40 2.9377 no .
C14 H6 3.3504 no .
C15 H9 2.6675 no .
C16 H7 3.2966 no .
C16 H10 3.2804 no .
C16 H12 3.3088 no .
C17 H8 2.6656 no .
C17 H11 3.2575 no .
C18 H12 3.2512 no .
C19 H9 3.2619 no .
C20 H10 3.2448 no .
C20 H28 3.5098 no .
C20 H40 3.2552 no .
C21 H8 3.3282 no .
C21 H9 3.3100 no .
C21 H11 3.2835 no .
C21 H28 3.0674 no .
C21 H40 2.9418 no .
C22 H7 3.2934 no .
C22 H12 2.7051 no .
C22 H27 2.7988 no .
C22 H28 2.7853 no .
C23 H12 2.8546 no .
C23 H20 3.3537 no .
C23 H27 2.7394 no .
C23 H28 3.1606 no .
C23 H29 2.8726 no .
C23 H30 2.9107 no .
C23 H39 3.1183 no .
C24 H15 3.4551 no .
C24 H20 2.6253 no .
C24 H27 2.6094 no .
C24 H30 3.5253 no .
C25 H1 2.7658 no .
C25 H13 3.2753 no .
C25 H14 3.2819 no .
C25 H15 2.7721 no .
C25 H16 3.3327 no .
C25 H17 2.8300 no .
C25 H18 2.8661 no .
C25 H19 3.3438 no .
C25 H20 2.7559 no .
C25 H30 2.9244 no .
C25 H40 3.2226 no .
C26 H1 3.1054 no .
C26 H30 2.8161 no .
C26 H39 2.5320 no .
C27 H14 3.2367 no .
C27 H15 3.1334 no .
C27 H16 2.5170 no .
C27 H17 3.1201 no .
C27 H21 3.2534 no .
C27 H22 3.0546 no .
C27 H23 2.6127 no .
C27 H30 2.8661 no .
C28 H30 3.0608 no .
C29 H13 3.2346 no .
C29 H18 3.0625 no .
C29 H19 2.5319 no .
C29 H20 3.1839 no .
C29 H21 2.6711 no .
C29 H22 2.8858 no .
C29 H23 3.2922 no .
C29 H30 3.1709 no .
C30 H1 3.4837 no .
C30 H30 3.1116 no .
C30 H39 3.3159 no .
C30 H40 3.4285 no .
C31 H1 3.3916 no .
C31 H13 2.6262 no .
C31 H39 2.4220 no .
C32 H14 2.6236 no .
C33 H13 2.6945 no .
C33 H14 2.6582 no .
C34 H12 2.7638 no .
C34 H15 2.9666 no .
C34 H24 3.2546 no .
C34 H25 3.2678 no .
C34 H26 3.3268 no .
C34 H27 2.7023 no .
C34 H28 2.8819 no .
C34 H29 2.7841 no .
C34 H30 2.8309 no .
C34 H31 3.3315 no .
C34 H39 3.2614 no .
C35 H12 3.1042 no .
C35 H15 2.9317 no .
C35 H40 2.5361 no .
C36 H15 3.0433 no .
C36 H25 3.2133 no .
C36 H29 3.1577 no .
C36 H30 3.0982 no .
C36 H31 2.5246 no .
C36 H32 3.2718 no .
C36 H33 2.6351 no .
C36 H34 2.9529 no .
C37 H15 3.2437 no .
C38 H15 3.2931 no .
C38 H24 3.2116 no .
C38 H26 2.5349 no .
C38 H27 3.1802 no .
C38 H28 3.0238 no .
C38 H32 2.6103 no .
C38 H33 3.2538 no .
C38 H34 2.9658 no .
C39 H12 3.4175 no .
C39 H15 3.1724 no .
C39 H39 3.5254 no .
C39 H40 3.3361 no .
C40 H25 2.6128 no .
C41 H12 3.4499 no .
C41 H24 2.6246 no .
C41 H40 2.4092 no .
C42 H24 2.6627 no .
C42 H25 2.6521 no .
H1 H2 2.3398 no .
H1 H17 2.7832 no .
H1 H39 2.7980 no .
H2 H3 2.3384 no .
H3 H4 2.3091 no .
H4 H5 2.4931 no .
H5 H6 2.3156 no .
H6 H7 2.6922 no .
H7 H8 2.3239 no .
H8 H9 2.4990 no .
H9 H10 2.3015 no .
H10 H11 2.3344 no .
H11 H12 2.3080 no .
H12 H28 3.5703 no .
H12 H29 2.8536 no .
H12 H40 2.8719 no .
H13 H15 3.3064 no .
H13 H16 2.2741 no .
H13 H17 3.2726 no .
H13 H21 3.4957 no .
H13 H22 3.1738 no .
H13 H23 2.4204 no .
H13 H30 3.3556 no .
H14 H18 3.1849 no .
H14 H19 2.2916 no .
H14 H20 3.3760 no .
H14 H21 2.5350 no .
H14 H22 2.8964 no .
H14 H23 3.5625 no .
H15 H24 3.5391 no .
H15 H30 3.4407 no .
H15 H39 2.1747 no .
H16 H39 3.3968 no .
H17 H39 2.3203 no .
H20 H40 3.0099 no .
H24 H29 3.3325 no .
H24 H30 3.2409 no .
H24 H31 2.2786 no .
H24 H32 3.5274 no .
H24 H33 2.4590 no .
H24 H34 3.0184 no .
H25 H26 2.3031 no .
H25 H27 3.3884 no .
H25 H28 3.1412 no .
H25 H32 2.4222 no .
H25 H33 3.5020 no .
H25 H34 3.0441 no .
H27 H39 3.1236 no .
H29 H40 2.1811 no .
H30 H40 2.2895 no .
H31 H40 3.3849 no .
H39 H40 3.5951 no .
Cl1 H3 3.0826 no 2_766
Cl1 H4 3.4289 no 2_766
Cl1 H6 3.3603 no 2_666
Cl1 H16 3.5568 no 2_656
Cl1 H20 3.4428 no 2_666
Cl1 H22 3.0675 no .
Cl1 H33 3.5599 no 2_656
Cl1 H34 3.0468 no 2_656
Cl2 H1 3.5187 no .
Cl2 H2 3.1720 no .
Cl2 H13 3.2738 no 2_656
Cl2 H21 3.5048 no 1_655
Cl2 H24 3.3422 no 2_656
Cl2 H29 3.1484 no 1_655
Cl2 H30 3.3768 no 1_655
Cl2 H31 3.3446 no 1_655
Cl2 H31 3.5617 no 2_656
Cl3 H5 3.5273 no .
Cl3 H6 3.5679 no .
Cl3 H10 3.3567 no 2_565
Cl3 H11 3.2964 no 1_665
Cl3 H15 3.2704 no 1_565
Cl3 H16 3.3547 no 1_565
Cl3 H17 3.3163 no 1_565
Cl3 H22 3.1763 no 2_666
Cl3 H34 3.1839 no 1_565
Cl4 H5 3.1133 no .
Cl4 H7 3.3774 no 2_665
Cl4 H9 3.3807 no 2_565
Cl4 H10 3.0616 no 2_565
Cl4 H27 3.4162 no 2_665
Cl4 H32 3.5766 no 1_665
C3 H14 3.3889 no 2_666
C3 H19 3.5440 no 2_666
C4 H19 3.2028 no 2_666
C4 H35 3.5173 no .
C4 H36 2.9803 no .
C5 H19 3.2286 no 2_666
C5 H20 3.4713 no 1_655
C5 H29 3.4970 no 1_655
C5 H36 3.0149 no .
C5 H40 2.9583 no 1_655
C6 H14 3.4835 no 2_666
C6 H19 3.5924 no 2_666
C6 H20 3.0862 no 1_655
C6 H36 3.3612 no 2_766
C6 H40 3.4668 no 1_655
C7 H14 2.9806 no 2_666
C7 H21 3.5065 no 2_666
C7 H33 3.4092 no 1_665
C8 H14 2.9123 no 2_666
C9 H9 3.4794 no 1_655
C9 H14 3.3703 no 2_666
C9 H21 3.5241 no 2_666
C9 H22 3.4061 no 2_666
C10 H9 3.4255 no 1_655
C11 H10 3.5441 no 1_655
C14 H4 3.5796 no 1_455
C14 H32 3.4312 no 1_565
C14 H32 3.5548 no 2_555
C14 H33 3.1762 no 1_565
C14 H34 3.3705 no 1_565
C15 H4 3.5886 no 1_455
C15 H8 3.4598 no 2_565
C15 H32 3.5170 no 1_565
C15 H32 2.7993 no 2_555
C15 H33 3.2638 no 1_565
C16 H25 2.9718 no 2_555
C16 H32 3.0962 no 2_555
C17 H25 3.0198 no 2_555
C17 H32 3.2733 no 2_555
C18 H25 3.2409 no 2_555
C18 H27 3.1893 no 1_455
C18 H39 3.3881 no 1_455
C19 H17 3.5997 no 1_455
C19 H25 3.4437 no 2_555
C19 H26 3.1097 no 2_555
C19 H38 3.5303 no 1_445
C19 H39 2.9351 no 1_455
C20 H25 3.4298 no 2_555
C20 H26 3.1260 no 2_555
C20 H38 3.3295 no 1_445
C20 H39 3.5890 no 1_455
C21 H25 3.1966 no 2_555
C23 H2 3.5896 no 1_455
C25 H35 3.1729 no .
C26 H35 2.8603 no .
C27 H13 3.3101 no 2_656
C27 H35 2.6252 no .
C28 H35 2.7292 no .
C29 H18 3.3287 no 2_666
C29 H35 2.9835 no .
C30 H18 3.2879 no 2_666
C30 H35 3.2202 no .
C31 H22 3.5550 no 2_656
C31 H23 3.4105 no 2_656
C32 H2 3.5497 no 1_455
C32 H3 3.0208 no 1_455
C32 H18 2.9560 no 2_666
C32 H19 3.5982 no 2_666
C32 H36 2.9530 no 2_666
C33 H5 3.5258 no 2_666
C33 H16 3.2312 no 2_656
C33 H24 3.5044 no 2_556
C33 H31 3.0206 no 2_556
C33 H35 3.5753 no .
C33 H37 3.5394 no 2_666
C35 H37 3.3381 no 1_445
C36 H21 3.4726 no 2_556
C36 H37 2.7730 no 1_445
C36 H38 3.5602 no 1_445
C37 H37 2.9593 no 1_445
C37 H38 3.4868 no 1_445
C38 H28 3.0833 no 2_555
C38 H38 3.5244 no 1_445
C39 H28 3.1991 no 2_555
C40 H10 3.0947 no 1_655
C40 H28 3.0868 no 2_555
C40 H38 2.9775 no 2_665
C41 H21 3.5984 no 2_556
C41 H23 3.1169 no 2_556
C42 H4 3.4947 no 1_445
C42 H7 2.8660 no 1_545
C42 H8 3.3535 no 1_545
C42 H8 3.5442 no 2_555
C42 H37 3.3981 no 1_445
C43 H1 3.0801 no .
C43 H2 3.3576 no .
C43 H3 3.0737 no 2_766
C43 H18 3.5924 no 2_666
C43 H19 3.3473 no 2_666
C44 H5 3.2023 no .
C44 H10 3.2765 no 2_565
C44 H12 3.4982 no 1_665
C44 H26 3.4270 no 2_665
H1 Cl2 3.5187 no .
H1 C43 3.0801 no .
H1 H12 3.5856 no 1_655
H1 H19 3.4992 no 2_666
H1 H29 3.2153 no 1_655
H1 H35 2.8101 no .
H1 H36 2.6726 no .
H2 Cl2 3.1720 no .
H2 C23 3.5896 no 1_655
H2 C32 3.5497 no 1_655
H2 C43 3.3576 no .
H2 H3 3.5611 no 2_766
H2 H19 3.3157 no 1_655
H2 H19 3.5185 no 2_666
H2 H20 3.1271 no 1_655
H2 H29 2.9964 no 1_655
H2 H30 3.3465 no 1_655
H2 H36 2.7250 no .
H2 H40 2.6796 no 1_655
H3 Cl1 3.0826 no 2_766
H3 C32 3.0208 no 1_655
H3 C43 3.0737 no 2_766
H3 H2 3.5611 no 2_766
H3 H19 2.8398 no 1_655
H3 H20 2.3495 no 1_655
H3 H36 2.5121 no 2_766
H3 H40 3.5507 no 1_655
H4 Cl1 3.4289 no 2_766
H4 C14 3.5796 no 1_655
H4 C15 3.5886 no 1_655
H4 C42 3.4947 no 1_665
H4 H14 3.2370 no 2_666
H4 H21 3.0346 no 2_666
H4 H24 3.2616 no 1_665
H4 H33 2.5744 no 1_665
H5 Cl3 3.5273 no .
H5 Cl4 3.1133 no .
H5 C33 3.5258 no 2_666
H5 C44 3.2023 no .
H5 H8 3.5423 no 1_655
H5 H21 3.0810 no 2_666
H5 H22 3.0653 no 2_666
H5 H33 3.2179 no 1_665
H5 H37 2.7661 no .
H6 Cl1 3.3603 no 2_666
H6 Cl3 3.5679 no .
H6 H34 3.2285 no 1_565
H7 Cl4 3.3774 no 2_665
H7 C42 2.8660 no 1_565
H7 H8 3.1607 no 2_565
H7 H32 2.7737 no 1_565
H7 H33 2.7553 no 1_565
H7 H34 2.5813 no 1_565
H8 C15 3.4598 no 2_565
H8 C42 3.3535 no 1_565
H8 C42 3.5442 no 2_555
H8 H5 3.5423 no 1_455
H8 H7 3.1607 no 2_565
H8 H8 2.8686 no 2_565
H8 H32 2.9457 no 1_565
H8 H32 2.6239 no 2_555
H8 H33 2.9244 no 1_565
H9 Cl4 3.3807 no 2_565
H9 C9 3.4794 no 1_455
H9 C10 3.4255 no 1_455
H9 H25 3.4486 no 2_555
H9 H32 3.1375 no 2_555
H9 H34 3.5156 no 2_555
H10 Cl3 3.3567 no 2_565
H10 Cl4 3.0616 no 2_565
H10 C11 3.5441 no 1_455
H10 C40 3.0947 no 1_455
H10 C44 3.2765 no 2_565
H10 H26 2.9144 no 1_455
H10 H27 2.4155 no 1_455
H10 H38 3.0866 no 2_565
H10 H39 3.4602 no 1_455
H11 Cl3 3.2964 no 1_445
H11 H15 3.2163 no 1_455
H11 H17 3.1324 no 1_455
H11 H26 3.3938 no 1_455
H11 H26 3.2122 no 2_555
H11 H27 3.2661 no 1_455
H11 H38 3.1618 no 1_445
H11 H39 2.6903 no 1_455
H12 C44 3.4982 no 1_445
H12 H1 3.5856 no 1_455
H12 H17 3.2635 no 1_455
H12 H26 3.2631 no 2_555
H12 H37 3.5820 no 1_445
H12 H38 2.7838 no 1_445
H13 Cl2 3.2738 no 2_656
H13 C27 3.3101 no 2_656
H13 H13 2.6466 no 2_656
H13 H16 3.3503 no 2_656
H13 H35 3.0408 no .
H13 H35 3.3602 no 2_656
H14 C3 3.3889 no 2_666
H14 C6 3.4835 no 2_666
H14 C7 2.9806 no 2_666
H14 C8 2.9123 no 2_666
H14 C9 3.3703 no 2_666
H14 H4 3.2370 no 2_666
H14 H18 3.0500 no 2_666
H14 H35 3.5493 no .
H15 Cl3 3.2704 no 1_545
H15 H11 3.2163 no 1_655
H16 Cl1 3.5568 no 2_656
H16 Cl3 3.3547 no 1_545
H16 C33 3.2312 no 2_656
H16 H13 3.3503 no 2_656
H16 H22 2.7786 no 2_656
H16 H23 2.8812 no 2_656
H17 Cl3 3.3163 no 1_545
H17 C19 3.5997 no 1_655
H17 H11 3.1324 no 1_655
H17 H12 3.2635 no 1_655
H17 H22 3.4841 no 2_656
H17 H23 3.0639 no 2_656
H17 H29 3.4159 no 1_655
H18 C29 3.3287 no 2_666
H18 C30 3.2879 no 2_666
H18 C32 2.9560 no 2_666
H18 C43 3.5924 no 2_666
H18 H14 3.0500 no 2_666
H18 H18 2.4918 no 2_666
H18 H19 2.8031 no 2_666
H18 H36 3.0037 no 2_666
H19 C3 3.5440 no 2_666
H19 C4 3.2028 no 2_666
H19 C5 3.2286 no 2_666
H19 C6 3.5924 no 2_666
H19 C32 3.5982 no 2_666
H19 C43 3.3473 no 2_666
H19 H1 3.4992 no 2_666
H19 H2 3.3157 no 1_455
H19 H2 3.5185 no 2_666
H19 H3 2.8398 no 1_455
H19 H18 2.8031 no 2_666
H19 H36 2.4447 no 2_666
H20 Cl1 3.4428 no 2_666
H20 C5 3.4713 no 1_455
H20 C6 3.0862 no 1_455
H20 H2 3.1271 no 1_455
H20 H3 2.3495 no 1_455
H20 H36 2.9361 no 2_666
H21 Cl2 3.5048 no 1_455
H21 C7 3.5065 no 2_666
H21 C9 3.5241 no 2_666
H21 C36 3.4726 no 2_556
H21 C41 3.5984 no 2_556
H21 H4 3.0346 no 2_666
H21 H5 3.0810 no 2_666
H21 H24 2.7137 no 2_556
H21 H31 2.7573 no 2_556
H21 H37 3.2035 no 2_666
H22 Cl1 3.0675 no .
H22 Cl3 3.1763 no 2_666
H22 C9 3.4061 no 2_666
H22 C31 3.5550 no 2_656
H22 H5 3.0653 no 2_666
H22 H16 2.7786 no 2_656
H22 H17 3.4841 no 2_656
H22 H35 3.3172 no .
H22 H37 3.2219 no 2_666
H23 C31 3.4105 no 2_656
H23 C41 3.1169 no 2_556
H23 H16 2.8812 no 2_656
H23 H17 3.0639 no 2_656
H23 H24 3.4828 no 2_556
H23 H29 2.9893 no 2_556
H23 H31 2.4238 no 2_556
H24 Cl2 3.3422 no 2_656
H24 C33 3.5044 no 2_556
H24 H4 3.2616 no 1_445
H24 H21 2.7137 no 2_556
H24 H23 3.4828 no 2_556
H24 H37 2.8360 no 1_445
H25 C16 2.9718 no 2_555
H25 C17 3.0198 no 2_555
H25 C18 3.2409 no 2_555
H25 C19 3.4437 no 2_555
H25 C20 3.4298 no 2_555
H25 C21 3.1966 no 2_555
H25 H9 3.4486 no 2_555
H25 H28 2.8415 no 2_555
H26 C19 3.1097 no 2_555
H26 C20 3.1260 no 2_555
H26 C44 3.4270 no 2_665
H26 H10 2.9144 no 1_655
H26 H11 3.3938 no 1_655
H26 H11 3.2122 no 2_555
H26 H12 3.2631 no 2_555
H26 H28 3.0210 no 2_555
H26 H38 2.5233 no 2_665
H27 Cl4 3.4162 no 2_665
H27 C18 3.1893 no 1_655
H27 H10 2.4155 no 1_655
H27 H11 3.2661 no 1_655
H27 H38 3.0581 no 2_665
H28 C38 3.0833 no 2_555
H28 C39 3.1991 no 2_555
H28 C40 3.0868 no 2_555
H28 H25 2.8415 no 2_555
H28 H26 3.0210 no 2_555
H28 H28 2.6556 no 2_555
H28 H38 2.8675 no 2_665
H29 Cl2 3.1484 no 1_455
H29 C5 3.4970 no 1_455
H29 H1 3.2153 no 1_455
H29 H2 2.9964 no 1_455
H29 H17 3.4159 no 1_455
H29 H23 2.9893 no 2_556
H30 Cl2 3.3768 no 1_455
H30 H2 3.3465 no 1_455
H31 Cl2 3.3446 no 1_455
H31 Cl2 3.5617 no 2_656
H31 C33 3.0206 no 2_556
H31 H21 2.7573 no 2_556
H31 H23 2.4238 no 2_556
H32 Cl4 3.5766 no 1_445
H32 C14 3.4312 no 1_545
H32 C14 3.5548 no 2_555
H32 C15 3.5170 no 1_545
H32 C15 2.7993 no 2_555
H32 C16 3.0962 no 2_555
H32 C17 3.2733 no 2_555
H32 H7 2.7737 no 1_545
H32 H8 2.9457 no 1_545
H32 H8 2.6239 no 2_555
H32 H9 3.1375 no 2_555
H33 Cl1 3.5599 no 2_656
H33 C7 3.4092 no 1_445
H33 C14 3.1762 no 1_545
H33 C15 3.2638 no 1_545
H33 H4 2.5744 no 1_445
H33 H5 3.2179 no 1_445
H33 H7 2.7553 no 1_545
H33 H8 2.9244 no 1_545
H33 H37 3.0276 no 1_445
H34 Cl1 3.0468 no 2_656
H34 Cl3 3.1839 no 1_545
H34 C14 3.3705 no 1_545
H34 H6 3.2285 no 1_545
H34 H7 2.5813 no 1_545
H34 H9 3.5156 no 2_555
H35 C4 3.5173 no .
H35 C25 3.1729 no .
H35 C26 2.8603 no .
H35 C27 2.6252 no .
H35 C28 2.7292 no .
H35 C29 2.9835 no .
H35 C30 3.2202 no .
H35 C33 3.5753 no .
H35 H1 2.8101 no .
H35 H13 3.0408 no .
H35 H13 3.3602 no 2_656
H35 H14 3.5493 no .
H35 H22 3.3172 no .
H36 C4 2.9803 no .
H36 C5 3.0149 no .
H36 C6 3.3612 no 2_766
H36 C32 2.9530 no 2_666
H36 H1 2.6726 no .
H36 H2 2.7250 no .
H36 H3 2.5121 no 2_766
H36 H18 3.0037 no 2_666
H36 H19 2.4447 no 2_666
H36 H20 2.9361 no 2_666
H37 C33 3.5394 no 2_666
H37 C35 3.3381 no 1_665
H37 C36 2.7730 no 1_665
H37 C37 2.9593 no 1_665
H37 C42 3.3981 no 1_665
H37 H5 2.7661 no .
H37 H12 3.5820 no 1_665
H37 H21 3.2035 no 2_666
H37 H22 3.2219 no 2_666
H37 H24 2.8360 no 1_665
H37 H33 3.0276 no 1_665
H38 C19 3.5303 no 1_665
H38 C20 3.3295 no 1_665
H38 C36 3.5602 no 1_665
H38 C37 3.4868 no 1_665
H38 C38 3.5244 no 1_665
H38 C40 2.9775 no 2_665
H38 H10 3.0866 no 2_565
H38 H11 3.1618 no 1_665
H38 H12 2.7838 no 1_665
H38 H26 2.5233 no 2_665
H38 H27 3.0581 no 2_665
H38 H28 2.8675 no 2_665
H39 C18 3.3881 no 1_655
H39 C19 2.9351 no 1_655
H39 C20 3.5890 no 1_655
H39 H10 3.4602 no 1_655
H39 H11 2.6903 no 1_655
H40 C5 2.9583 no 1_455
H40 C6 3.4668 no 1_455
H40 H2 2.6796 no 1_455
H40 H3 3.5507 no 1_455

loop_
_geom_torsion_atom_site_label_1
_geom_torsion_atom_site_label_2
_geom_torsion_atom_site_label_3
_geom_torsion_atom_site_label_4
_geom_torsion
_geom_torsion_publ_flag
C2 C1 C24 C12 3.5(4) no
C2 C1 C24 C23 -174.2(4) no
C24 C1 C2 C3 -179.6(3) no
C24 C1 C2 C11 -3.8(4) no
C2 C1 C25 C26 -132.5(4) no
C2 C1 C25 C30 53.0(6) no
C25 C1 C2 C3 54.4(6) no
C25 C1 C2 C11 -129.8(4) no
C24 C1 C25 C26 107.6(4) no
C24 C1 C25 C30 -66.9(5) no
C25 C1 C24 C12 134.5(4) no
C25 C1 C24 C23 -43.2(6) no
C1 C2 C3 C4 -3.9(6) no
C1 C2 C3 C8 176.9(3) no
C1 C2 C11 C10 -176.5(3) no
C1 C2 C11 C12 2.8(4) no
C3 C2 C11 C10 -0.3(6) no
C3 C2 C11 C12 179.0(3) no
C11 C2 C3 C4 -179.3(3) no
C11 C2 C3 C8 1.6(6) no
C2 C3 C4 C5 -178.6(3) no
C2 C3 C8 C7 179.1(3) no
C2 C3 C8 C9 -2.4(6) no
C4 C3 C8 C7 -0.1(6) no
C4 C3 C8 C9 178.4(3) no
C8 C3 C4 C5 0.6(6) no
C3 C4 C5 C6 -0.9(6) no
C4 C5 C6 C7 0.7(7) no
C5 C6 C7 C8 -0.2(7) no
C6 C7 C8 C3 -0.0(6) no
C6 C7 C8 C9 -178.5(4) no
C3 C8 C9 C10 2.1(6) no
C7 C8 C9 C10 -179.4(4) no
C8 C9 C10 C11 -0.9(6) no
C9 C10 C11 C2 -0.0(6) no
C9 C10 C11 C12 -179.1(4) no
C2 C11 C12 C13 178.1(4) no
C2 C11 C12 C24 -0.5(4) no
C10 C11 C12 C13 -2.7(9) no
C10 C11 C12 C24 178.7(4) no
C11 C12 C13 C14 -1.4(9) no
C11 C12 C13 C22 -179.7(5) no
C11 C12 C24 C1 -2.1(5) no
C11 C12 C24 C23 176.2(3) no
C13 C12 C24 C1 178.9(3) no
C13 C12 C24 C23 -2.8(5) no
C24 C12 C13 C14 177.2(4) no
C24 C12 C13 C22 -1.1(4) no
C12 C13 C14 C15 -177.9(4) no
C12 C13 C22 C21 179.0(3) no
C12 C13 C22 C23 4.4(4) no
C14 C13 C22 C21 0.5(6) no
C14 C13 C22 C23 -174.1(3) no
C22 C13 C14 C15 0.2(6) no
C13 C14 C15 C16 -1.2(6) no
C14 C15 C16 C17 -179.9(4) no
C14 C15 C16 C21 1.5(6) no
C15 C16 C17 C18 179.5(4) no
C15 C16 C21 C20 179.4(3) no
C15 C16 C21 C22 -0.8(6) no
C17 C16 C21 C20 0.8(6) no
C17 C16 C21 C22 -179.4(3) no
C21 C16 C17 C18 -1.8(6) no
C16 C17 C18 C19 1.4(6) no
C17 C18 C19 C20 0.0(7) no
C18 C19 C20 C21 -1.1(6) no
C19 C20 C21 C16 0.6(6) no
C19 C20 C21 C22 -179.1(4) no
C16 C21 C22 C13 -0.2(6) no
C16 C21 C22 C23 173.3(3) no
C20 C21 C22 C13 179.6(4) no
C20 C21 C22 C23 -6.9(7) no
C13 C22 C23 C24 -5.7(4) no
C13 C22 C23 C34 -130.4(4) no
C21 C22 C23 C24 -179.8(4) no
C21 C22 C23 C34 55.5(6) no
C22 C23 C24 C1 -177.2(4) no
C22 C23 C24 C12 5.1(4) no
C22 C23 C34 C35 -132.5(4) no
C22 C23 C34 C39 50.7(6) no
C24 C23 C34 C35 109.3(4) no
C24 C23 C34 C39 -67.4(5) no
C34 C23 C24 C1 -47.7(6) no
C34 C23 C24 C12 134.5(4) no
C1 C25 C26 C27 -172.5(3) no
C1 C25 C26 C31 5.9(6) no
C1 C25 C30 C29 173.6(3) no
C1 C25 C30 C32 -5.5(6) no
C26 C25 C30 C29 -0.9(6) no
C26 C25 C30 C32 179.9(3) no
C30 C25 C26 C27 2.1(6) no
C30 C25 C26 C31 -179.5(3) no
C25 C26 C27 C28 -1.0(6) no
C31 C26 C27 C28 -179.5(4) no
C26 C27 C28 C29 -1.2(6) no
C26 C27 C28 C33 179.2(4) no
C27 C28 C29 C30 2.4(6) no
C33 C28 C29 C30 -178.0(4) no
C28 C29 C30 C25 -1.4(6) no
C28 C29 C30 C32 177.8(4) no
C23 C34 C35 C36 -173.7(3) no
C23 C34 C35 C41 4.2(6) no
C23 C34 C39 C38 174.6(3) no
C23 C34 C39 C40 -5.2(6) no
C35 C34 C39 C38 -2.2(6) no
C35 C34 C39 C40 178.0(3) no
C39 C34 C35 C36 3.1(6) no
C39 C34 C35 C41 -179.0(3) no
C34 C35 C36 C37 -1.8(6) no
C41 C35 C36 C37 -179.7(4) no
C35 C36 C37 C38 -0.7(7) no
C35 C36 C37 C42 179.7(4) no
C36 C37 C38 C39 1.7(6) no
C42 C37 C38 C39 -178.7(4) no
C37 C38 C39 C34 -0.2(6) no
C37 C38 C39 C40 179.6(4) no
